data_1521539
loop_
_publ_author_name
'Luedecke, J.'
'van Smaalen, S.'
'Wiegers, G.A.'
'de Boer, J.L.'
'Spijkerman, A.'

_publ_section_title
;
 Commensurately modulated structure of 4Hb-(Ta Se2) determined by X-ray
 crystal structure refinement
;
_journal_name_full 'Physical Review, Serie 3. B - Condensed Matter (18,1978-)'
_journal_page_first 6063
_journal_page_last 6071
_journal_volume 59
_journal_year 1999
_chemical_formula_sum 'Se2 Ta'
_chemical_name_systematic 'Ta Se2'
_space_group_IT_number 176
_symmetry_space_group_name_Hall '-P 6c'
_symmetry_space_group_name_H-M 'P 63/m'
_cell_angle_alpha 90
_cell_angle_beta 90
_cell_angle_gamma 120
_cell_formula_units_Z 52
_cell_length_a 12.4579
_cell_length_b 12.4579
_cell_length_c 25.1495
_cell_volume 3380.257
_citation_journal_id_ASTM PRBMDO
_cod_data_source_file Luedecke_PRBMDO_1999_703.cif
_cod_data_source_block Se2Ta1
_cod_original_formula_sum 'Se2 Ta1'
_cod_database_code 1521539

loop_
_symmetry_equiv_pos_as_xyz
x,y,z
x-y,x,z+1/2
-y,x-y,z
-x,-y,z+1/2
-x+y,-x,z
y,-x+y,z+1/2
-x,-y,-z
-x+y,-x,-z-1/2
y,-x+y,-z
x,y,-z-1/2
x-y,x,-z
-y,x-y,-z-1/2

loop_
_atom_site_label
_atom_site_type_symbol
_atom_site_fract_x
_atom_site_fract_y
_atom_site_fract_z
_atom_site_occupancy
_atom_site_U_iso_or_equiv
Se6 Se-2 0.3333 0.6667 0.1835 1 0.0
Ta4 Ta+4 0 0 0.25 1 0.0
Se3 Se-2 0.354 0.1027 0.06905 1 0.0
Se5 Se-2 0.1979 0.4842 0.06254 1 0.0
Ta5 Ta+4 0.0746 0.3068 0.25 1 0.0
Se4 Se-2 0.5929 0.0281 0.06198 1 0.0
Se8 Se-2 0.0257 0.4363 0.1838 1 0.0
Ta2 Ta+4 0.0695 0.2867 3e-05 1 0.0
Se2 Se-2 0.1241 0.175 0.0706 1 0.0
Ta6 Ta+4 0.157 0.6154 0.25 1 0.0
Ta7 Ta+4 0.3116 0.2321 0.25 1 0.0
Se1 Se-2 0.6667 0.3333 0.06147 1 0.0
Se10 Se-2 0.4875 0.282 0.18408 1 0.0
Se7 Se-2 0.1803 0.0513 0.1846 1 0.0
Ta3 Ta+4 0.1519 0.6347 0.00401 1 0.0
Se9 Se-2 0.2569 0.3597 0.18366 1 0.0
Ta1 Ta+4 0 0 0 1 0.0
Ta8 Ta+4 0.5366 0.1516 0.25 1 0.0
